data_7249310
loop_
_publ_author_name
'Stocchetti, Sara'
'Vanco, Jan'
'Belza, Jan'
'Dvorak, Zdenek'
'Travnicek, Zdenek'

_publ_section_title
;
 Strong in vitro anticancer activity of copper(II) and zinc(II) complexes
 containing naturally occurring Lapachol: Cellular effects in ovarian
 A2780 cells
;
_journal_name_full 'RSC Medicinal Chemistry'
_journal_paper_doi 10.1039/D4MD00543K
_journal_year 2024
_chemical_formula_sum 'C54 H42 N2 O6 Zn'
_chemical_formula_weight 880.26
_space_group_crystal_system triclinic
_space_group_IT_number 2
_space_group_name_Hall '-P 1'
_space_group_name_H-M_alt 'P -1'
_atom_sites_solution_hydrogens geom
_audit_creation_method SHELXL-2019/1
_audit_update_record
;
2024-07-11 deposited with the CCDC.	2024-08-30 downloaded from the CCDC.
;
_cell_angle_alpha 104.069(15)
_cell_angle_beta 106.86(2)
_cell_angle_gamma 100.62(3)
_cell_formula_units_Z 2
_cell_length_a 12.533(6)
_cell_length_b 13.657(6)
_cell_length_c 14.655(7)
_cell_measurement_reflns_used 7447
_cell_measurement_temperature 293(2)
_cell_measurement_theta_max 22.88
_cell_measurement_theta_min 2.48
_cell_volume 2239.1(19)
_computing_cell_refinement 'Bruker SAINT'
_computing_data_collection 'Bruker APEX4'
_computing_data_reduction 'Bruker SAINT'
_computing_molecular_graphics 'Bruker SHELXTL'
_computing_publication_material 'Bruker SHELXTL'
_computing_structure_refinement 'SHELXL-2019/1 (Sheldrick, 2019)'
_diffrn_ambient_temperature 293(2)
_diffrn_measured_fraction_theta_full 0.996
_diffrn_measured_fraction_theta_max 0.996
_diffrn_measurement_device_type 'Bruker D8 Quest'
_diffrn_measurement_method '\f and \w scans'
_diffrn_radiation_type MoK\a
_diffrn_radiation_wavelength 0.71073
_diffrn_reflns_av_R_equivalents 0.0947
_diffrn_reflns_av_unetI/netI 0.0564
_diffrn_reflns_Laue_measured_fraction_full 0.996
_diffrn_reflns_Laue_measured_fraction_max 0.996
_diffrn_reflns_limit_h_max 14
_diffrn_reflns_limit_h_min -14
_diffrn_reflns_limit_k_max 15
_diffrn_reflns_limit_k_min -15
_diffrn_reflns_limit_l_max 16
_diffrn_reflns_limit_l_min -16
_diffrn_reflns_number 40038
_diffrn_reflns_point_group_measured_fraction_full 0.996
_diffrn_reflns_point_group_measured_fraction_max 0.996
_diffrn_reflns_theta_full 23.545
_diffrn_reflns_theta_max 23.545
_diffrn_reflns_theta_min 1.887
_exptl_absorpt_coefficient_mu 0.602
_exptl_absorpt_correction_T_max 0.910
_exptl_absorpt_correction_T_min 0.889
_exptl_absorpt_correction_type multi-scan
_exptl_absorpt_process_details
;
Bruker (2001). SADABS. Bruker AXS Inc., Madison, Wisconsin, USA.
;
_exptl_crystal_colour red
_exptl_crystal_density_diffrn 1.306
_exptl_crystal_description prism
_exptl_crystal_F_000 916
_exptl_crystal_size_max 0.200
_exptl_crystal_size_mid 0.160
_exptl_crystal_size_min 0.160
_refine_diff_density_max 0.615
_refine_diff_density_min -0.666
_refine_diff_density_rms 0.056
_refine_ls_extinction_method none
_refine_ls_goodness_of_fit_ref 1.027
_refine_ls_hydrogen_treatment constr
_refine_ls_matrix_type full
_refine_ls_number_parameters 554
_refine_ls_number_reflns 6642
_refine_ls_number_restraints 0
_refine_ls_restrained_S_all 1.027
_refine_ls_R_factor_all 0.0882
_refine_ls_R_factor_gt 0.0500
_refine_ls_shift/su_max 0.000
_refine_ls_shift/su_mean 0.000
_refine_ls_structure_factor_coef Fsqd
_refine_ls_weighting_details 'w=1/[\s^2^(Fo^2^)+(0.0446P)^2^+2.5183P] where P=(Fo^2^+2Fc^2^)/3'
_refine_ls_weighting_scheme calc
_refine_ls_wR_factor_gt 0.1056
_refine_ls_wR_factor_ref 0.1237
_reflns_Friedel_coverage 0.000
_reflns_number_gt 4642
_reflns_number_total 6642
_reflns_threshold_expression 'I > 2\s(I)'
_cod_data_source_file d4md00543k2.cif
_cod_data_source_block s_CCDC2
_cod_database_code 7249310
_shelx_shelxl_version_number 2019/1
_shelx_space_group_comment
;
The symmetry employed for this shelxl refinement is uniquely defined
by the following loop, which should always be used as a source of
symmetry information in preference to the above space-group names.
They are only intended as comments.
;
_shelx_estimated_absorpt_t_min 0.889
_shelx_estimated_absorpt_t_max 0.910

loop_
_space_group_symop_operation_xyz
'x, y, z'
'-x, -y, -z'

loop_
_atom_site_label
_atom_site_type_symbol
_atom_site_fract_x
_atom_site_fract_y
_atom_site_fract_z
_atom_site_U_iso_or_equiv
_atom_site_adp_type
_atom_site_occupancy
_atom_site_site_symmetry_order
_atom_site_calc_flag
_atom_site_refinement_flags_posn
_atom_site_refinement_flags_adp
_atom_site_refinement_flags_occupancy
_atom_site_disorder_assembly
_atom_site_disorder_group
Zn Zn 0.68570(4) 0.24814(3) 0.33807(3) 0.04143(16) Uani 1 1 d . . . . .
O1 O 0.7974(2) 0.2058(2) 0.4418(2) 0.0492(7) Uani 1 1 d . . . . .
C1 C 0.7606(4) 0.1827(3) 0.5099(3) 0.0480(11) Uani 1 1 d . . . . .
N1 N 0.7553(3) 0.4100(2) 0.4326(2) 0.0397(8) Uani 1 1 d . . . . .
O2 O 0.5789(3) 0.2016(2) 0.4233(2) 0.0565(8) Uani 1 1 d . . . . .
C2 C 0.6357(4) 0.1777(3) 0.4947(3) 0.0509(12) Uani 1 1 d . . . . .
N2 N 0.5547(3) 0.3204(2) 0.2797(2) 0.0397(8) Uani 1 1 d . . . . .
C3 C 0.5833(6) 0.1431(4) 0.5635(4) 0.0794(13) Uani 1 1 d . . . . .
O3 O 0.8070(2) 0.27910(18) 0.25724(18) 0.0412(7) Uani 1 1 d . . . . .
C4 C 0.6540(6) 0.1260(3) 0.6475(4) 0.0708(16) Uani 1 1 d . . . . .
O4 O 0.6285(2) 0.11802(18) 0.2194(2) 0.0452(7) Uani 1 1 d . . . . .
O5 O 0.8444(4) 0.1396(3) 0.7493(3) 0.0997(13) Uani 1 1 d . . . . .
C5 C 0.7817(6) 0.1441(3) 0.6685(4) 0.0701(15) Uani 1 1 d . . . . .
C6 C 0.8279(4) 0.1646(3) 0.5925(3) 0.0571(12) Uani 1 1 d . . . . .
O6 O 0.7330(3) -0.0708(2) -0.0386(3) 0.0893(12) Uani 1 1 d . . . . .
C7 C 0.9543(5) 0.1702(4) 0.6100(4) 0.0702(14) Uani 1 1 d . . . . .
H7A H 0.980808 0.134895 0.658688 0.084 Uiso 1 1 calc R U . . .
H7B H 0.961164 0.132665 0.547592 0.084 Uiso 1 1 calc R U . . .
C8 C 1.0322(5) 0.2804(4) 0.6472(4) 0.0673(14) Uani 1 1 d . . . . .
H8A H 1.027047 0.314405 0.598904 0.081 Uiso 1 1 calc R U . . .
C9 C 1.1063(5) 0.3359(4) 0.7375(4) 0.0731(15) Uani 1 1 d . . . . .
C10 C 1.1254(6) 0.2926(5) 0.8251(4) 0.113(2) Uani 1 1 d . . . . .
H10A H 1.136115 0.347097 0.885102 0.170 Uiso 1 1 calc R U . . .
H10B H 1.193097 0.267280 0.834079 0.170 Uiso 1 1 calc R U . . .
H10C H 1.059116 0.235932 0.811675 0.170 Uiso 1 1 calc R U . . .
C11 C 1.1750(6) 0.4470(5) 0.7610(6) 0.1405(17) Uani 1 1 d . . . . .
H11A H 1.159658 0.492174 0.814232 0.211 Uiso 1 1 calc R U . . .
H11B H 1.152930 0.468694 0.702239 0.211 Uiso 1 1 calc R U . . .
H11C H 1.256152 0.451286 0.781591 0.211 Uiso 1 1 calc R U . . .
C12 C 0.6043(6) 0.0892(4) 0.7104(4) 0.0933(19) Uani 1 1 d . . . . .
H12A H 0.650000 0.078535 0.767653 0.112 Uiso 1 1 calc R U . . .
C13 C 0.4855(6) 0.0689(4) 0.6863(5) 0.0794(13) Uani 1 1 d . . . . .
H13A H 0.452366 0.040996 0.726763 0.095 Uiso 1 1 calc R U . . .
C14 C 0.4134(6) 0.0878(4) 0.6049(5) 0.0895(19) Uani 1 1 d . . . . .
H14A H 0.334360 0.076501 0.592608 0.107 Uiso 1 1 calc R U . . .
C15 C 0.4638(5) 0.1244(3) 0.5423(4) 0.0740(16) Uani 1 1 d . . . . .
H15A H 0.417832 0.136561 0.486059 0.089 Uiso 1 1 calc R U . . .
C16 C 0.4559(4) 0.2754(3) 0.2024(3) 0.0475(11) Uani 1 1 d . . . . .
H16A H 0.441588 0.205386 0.165943 0.057 Uiso 1 1 calc R U . . .
C17 C 0.3726(4) 0.3269(3) 0.1729(3) 0.0476(11) Uani 1 1 d . . . . .
H17A H 0.305222 0.291293 0.117688 0.057 Uiso 1 1 calc R U . . .
C18 C 0.3891(3) 0.4300(3) 0.2247(3) 0.0418(10) Uani 1 1 d . . . . .
C19 C 0.3002(3) 0.4858(3) 0.1959(3) 0.0440(10) Uani 1 1 d . . . . .
C20 C 0.2492(4) 0.5291(3) 0.2624(3) 0.0591(12) Uani 1 1 d . . . . .
H20A H 0.271609 0.523668 0.326915 0.071 Uiso 1 1 calc R U . . .
C21 C 0.1659(4) 0.5801(4) 0.2343(5) 0.0764(16) Uani 1 1 d . . . . .
H21A H 0.131861 0.607527 0.279548 0.092 Uiso 1 1 calc R U . . .
C22 C 0.1330(5) 0.5907(4) 0.1407(5) 0.0808(17) Uani 1 1 d . . . . .
H22A H 0.078548 0.626948 0.122734 0.097 Uiso 1 1 calc R U . . .
C23 C 0.1810(4) 0.5473(4) 0.0738(4) 0.0759(15) Uani 1 1 d . . . . .
H23A H 0.157560 0.552856 0.009452 0.091 Uiso 1 1 calc R U . . .
C24 C 0.2639(4) 0.4952(3) 0.1003(3) 0.0554(12) Uani 1 1 d . . . . .
H24A H 0.295666 0.466209 0.053762 0.067 Uiso 1 1 calc R U . . .
C25 C 0.5282(4) 0.5908(3) 0.3647(3) 0.0535(12) Uani 1 1 d . . . . .
H25A H 0.477846 0.631377 0.348998 0.064 Uiso 1 1 calc R U . . .
C26 C 0.6309(4) 0.6357(3) 0.4412(3) 0.0525(12) Uani 1 1 d . . . . .
H26A H 0.649501 0.706856 0.476013 0.063 Uiso 1 1 calc R U . . .
C27 C 0.7118(3) 0.5785(3) 0.4707(3) 0.0392(9) Uani 1 1 d . . . . .
C28 C 0.6836(3) 0.4717(3) 0.4139(3) 0.0352(9) Uani 1 1 d . . . . .
C29 C 0.8575(4) 0.4537(3) 0.5055(3) 0.0451(10) Uani 1 1 d . . . . .
H29A H 0.907558 0.412150 0.518379 0.054 Uiso 1 1 calc R U . . .
C30 C 0.8937(4) 0.5590(3) 0.5639(3) 0.0440(10) Uani 1 1 d . . . . .
H30A H 0.967219 0.586435 0.612984 0.053 Uiso 1 1 calc R U . . .
C31 C 0.8212(3) 0.6225(3) 0.5492(3) 0.0399(10) Uani 1 1 d . . . . .
C32 C 0.8587(3) 0.7336(3) 0.6143(3) 0.0420(10) Uani 1 1 d . . . . .
C33 C 0.9630(4) 0.7990(3) 0.6251(3) 0.0479(11) Uani 1 1 d . . . . .
H33A H 1.008510 0.773901 0.589911 0.057 Uiso 1 1 calc R U . . .
C34 C 0.9998(4) 0.9020(3) 0.6882(3) 0.0603(13) Uani 1 1 d . . . . .
H34A H 1.069256 0.946256 0.694450 0.072 Uiso 1 1 calc R U . . .
C35 C 0.9336(5) 0.9382(4) 0.7413(3) 0.0691(14) Uani 1 1 d . . . . .
H35A H 0.958616 1.007101 0.783759 0.083 Uiso 1 1 calc R U . . .
C36 C 0.8314(5) 0.8743(4) 0.7327(4) 0.0727(15) Uani 1 1 d . . . . .
H36A H 0.787595 0.899467 0.769608 0.087 Uiso 1 1 calc R U . . .
C37 C 0.7929(4) 0.7717(3) 0.6686(3) 0.0602(13) Uani 1 1 d . . . . .
H37A H 0.722725 0.728323 0.662128 0.072 Uiso 1 1 calc R U . . .
C38 C 0.5741(3) 0.4232(3) 0.3314(3) 0.0366(9) Uani 1 1 d . . . . .
C39 C 0.6919(3) 0.1067(3) 0.1641(3) 0.0350(9) Uani 1 1 d . . . . .
C40 C 0.5706(3) -0.0759(3) 0.0601(3) 0.0463(11) Uani 1 1 d . . . . .
H40A H 0.512176 -0.051150 0.083030 0.056 Uiso 1 1 calc R U . . .
H40B H 0.537483 -0.105314 -0.012483 0.056 Uiso 1 1 calc R U . . .
C41 C 0.5966(4) -0.1611(3) 0.1024(4) 0.0731(15) Uani 1 1 d . . . . .
H41A H 0.670020 -0.147221 0.149685 0.088 Uiso 1 1 calc R U . . .
C42 C 0.5251(5) -0.2541(4) 0.0790(5) 0.0856(18) Uani 1 1 d . . . . .
C43 C 0.5528(6) -0.3318(5) 0.1335(6) 0.1405(17) Uani 1 1 d . . . . .
H43A H 0.494007 -0.349897 0.161028 0.211 Uiso 1 1 calc R U . . .
H43B H 0.626714 -0.301177 0.186755 0.211 Uiso 1 1 calc R U . . .
H43C H 0.555385 -0.393931 0.087295 0.211 Uiso 1 1 calc R U . . .
C44 C 0.4063(6) -0.2860(5) 0.0054(6) 0.1405(17) Uani 1 1 d . . . . .
H44A H 0.379014 -0.361187 -0.020098 0.211 Uiso 1 1 calc R U . . .
H44B H 0.406130 -0.258583 -0.049105 0.211 Uiso 1 1 calc R U . . .
H44C H 0.356223 -0.258867 0.037349 0.211 Uiso 1 1 calc R U . . .
C45 C 0.7473(4) 0.0101(3) 0.0289(3) 0.0514(11) Uani 1 1 d . . . . .
C46 C 0.8440(3) 0.1044(3) 0.0482(3) 0.0427(10) Uani 1 1 d . . . . .
C47 C 0.8636(3) 0.1976(3) 0.1236(3) 0.0361(9) Uani 1 1 d . . . . .
C48 C 0.7909(3) 0.2011(3) 0.1863(3) 0.0332(9) Uani 1 1 d . . . . .
C49 C 0.9515(3) 0.2847(3) 0.1389(3) 0.0471(11) Uani 1 1 d . . . . .
H49A H 0.964663 0.347012 0.188949 0.056 Uiso 1 1 calc R U . . .
C50 C 1.0192(4) 0.2785(4) 0.0796(3) 0.0642(13) Uani 1 1 d . . . . .
H50A H 1.077179 0.337344 0.089048 0.077 Uiso 1 1 calc R U . . .
C51 C 1.0018(4) 0.1869(4) 0.0073(3) 0.0741(16) Uani 1 1 d . . . . .
H51A H 1.049339 0.183025 -0.031015 0.089 Uiso 1 1 calc R U . . .
C52 C 0.9143(4) 0.0999(4) -0.0093(3) 0.0671(14) Uani 1 1 d . . . . .
H52A H 0.902358 0.037967 -0.059324 0.081 Uiso 1 1 calc R U . . .
C53 C 0.6729(3) 0.0166(3) 0.0873(3) 0.0382(9) Uani 1 1 d . . . . .
C54 C 0.4953(3) 0.4814(3) 0.3072(3) 0.0396(9) Uani 1 1 d . . . . .

loop_
_atom_site_aniso_label
_atom_site_aniso_U_11
_atom_site_aniso_U_22
_atom_site_aniso_U_33
_atom_site_aniso_U_23
_atom_site_aniso_U_13
_atom_site_aniso_U_12
Zn 0.0519(3) 0.0301(3) 0.0437(3) 0.0062(2) 0.0231(2) 0.0115(2)
O1 0.0631(19) 0.0472(17) 0.0496(17) 0.0200(14) 0.0295(15) 0.0215(14)
C1 0.073(3) 0.027(2) 0.046(3) 0.0066(19) 0.027(2) 0.016(2)
N1 0.047(2) 0.0324(18) 0.0370(19) 0.0048(15) 0.0140(17) 0.0128(16)
O2 0.065(2) 0.0522(19) 0.066(2) 0.0244(17) 0.0355(18) 0.0204(16)
C2 0.079(3) 0.024(2) 0.057(3) 0.008(2) 0.039(3) 0.012(2)
N2 0.046(2) 0.0248(17) 0.0379(19) -0.0029(15) 0.0159(17) 0.0019(15)
C3 0.130(4) 0.042(2) 0.086(3) 0.017(2) 0.077(3) 0.012(2)
O3 0.0516(17) 0.0241(14) 0.0389(16) -0.0022(12) 0.0182(13) 0.0014(12)
C4 0.131(5) 0.036(3) 0.060(3) 0.013(2) 0.061(4) 0.018(3)
O4 0.0507(17) 0.0328(15) 0.0531(17) 0.0044(13) 0.0318(15) 0.0038(13)
O5 0.158(4) 0.095(3) 0.063(2) 0.042(2) 0.038(3) 0.053(3)
C5 0.117(5) 0.041(3) 0.056(3) 0.016(2) 0.034(3) 0.026(3)
C6 0.084(4) 0.041(3) 0.051(3) 0.017(2) 0.027(3) 0.023(2)
O6 0.092(3) 0.055(2) 0.088(3) -0.0353(19) 0.056(2) -0.0195(18)
C7 0.099(4) 0.061(3) 0.061(3) 0.026(3) 0.025(3) 0.042(3)
C8 0.085(4) 0.066(3) 0.067(4) 0.034(3) 0.030(3) 0.036(3)
C9 0.073(4) 0.091(4) 0.066(4) 0.032(3) 0.023(3) 0.038(3)
C10 0.107(5) 0.148(6) 0.073(4) 0.049(4) 0.009(4) 0.025(5)
C11 0.108(3) 0.094(3) 0.201(5) 0.073(3) 0.029(3) -0.010(2)
C12 0.150(6) 0.062(3) 0.076(4) 0.018(3) 0.065(4) 0.013(4)
C13 0.130(4) 0.042(2) 0.086(3) 0.017(2) 0.077(3) 0.012(2)
C14 0.122(5) 0.055(3) 0.111(5) 0.019(3) 0.080(4) 0.017(3)
C15 0.111(5) 0.038(3) 0.095(4) 0.015(3) 0.076(4) 0.016(3)
C16 0.051(3) 0.030(2) 0.046(3) -0.006(2) 0.018(2) 0.000(2)
C17 0.043(3) 0.040(2) 0.045(3) 0.000(2) 0.009(2) 0.006(2)
C18 0.041(2) 0.035(2) 0.044(2) 0.0071(19) 0.015(2) 0.0055(19)
C19 0.035(2) 0.031(2) 0.049(3) 0.0023(19) 0.006(2) -0.0020(18)
C20 0.054(3) 0.054(3) 0.057(3) 0.004(2) 0.012(2) 0.014(2)
C21 0.053(3) 0.059(3) 0.098(5) -0.002(3) 0.018(3) 0.021(3)
C22 0.055(3) 0.059(3) 0.110(5) 0.021(3) 0.004(4) 0.020(3)
C23 0.051(3) 0.076(4) 0.087(4) 0.041(3) 0.000(3) 0.006(3)
C24 0.036(3) 0.063(3) 0.059(3) 0.021(2) 0.011(2) 0.001(2)
C25 0.048(3) 0.034(2) 0.061(3) 0.002(2) 0.001(2) 0.017(2)
C26 0.054(3) 0.027(2) 0.056(3) -0.003(2) 0.001(2) 0.013(2)
C27 0.044(2) 0.031(2) 0.034(2) 0.0018(18) 0.0093(19) 0.0079(18)
C28 0.040(2) 0.032(2) 0.035(2) 0.0081(18) 0.0168(19) 0.0101(18)
C29 0.048(3) 0.046(2) 0.042(2) 0.010(2) 0.013(2) 0.021(2)
C30 0.046(3) 0.040(2) 0.035(2) 0.0021(19) 0.0069(19) 0.011(2)
C31 0.045(2) 0.036(2) 0.034(2) 0.0034(18) 0.012(2) 0.0128(19)
C32 0.046(3) 0.039(2) 0.031(2) 0.0033(18) 0.0058(19) 0.013(2)
C33 0.053(3) 0.042(2) 0.040(2) 0.005(2) 0.012(2) 0.010(2)
C34 0.065(3) 0.042(3) 0.052(3) 0.006(2) 0.006(3) -0.001(2)
C35 0.094(4) 0.041(3) 0.050(3) -0.004(2) 0.012(3) 0.013(3)
C36 0.089(4) 0.056(3) 0.061(3) -0.013(3) 0.032(3) 0.023(3)
C37 0.062(3) 0.048(3) 0.057(3) -0.004(2) 0.023(2) 0.009(2)
C38 0.040(2) 0.030(2) 0.036(2) 0.0057(18) 0.0148(19) 0.0051(18)
C39 0.040(2) 0.029(2) 0.037(2) 0.0106(18) 0.0151(19) 0.0067(17)
C40 0.046(3) 0.032(2) 0.049(3) 0.0002(19) 0.020(2) -0.0041(19)
C41 0.053(3) 0.045(3) 0.124(5) 0.031(3) 0.034(3) 0.007(2)
C42 0.069(4) 0.058(3) 0.145(5) 0.052(4) 0.048(4) 0.011(3)
C43 0.108(3) 0.094(3) 0.201(5) 0.073(3) 0.029(3) -0.010(2)
C44 0.108(3) 0.094(3) 0.201(5) 0.073(3) 0.029(3) -0.010(2)
C45 0.052(3) 0.039(2) 0.047(3) -0.006(2) 0.022(2) -0.005(2)
C46 0.044(2) 0.041(2) 0.033(2) 0.0013(19) 0.018(2) -0.0036(19)
C47 0.039(2) 0.034(2) 0.030(2) 0.0070(17) 0.0114(18) 0.0029(18)
C48 0.038(2) 0.029(2) 0.029(2) 0.0090(18) 0.0093(18) 0.0062(17)
C49 0.048(3) 0.040(2) 0.039(2) 0.0050(19) 0.014(2) -0.007(2)
C50 0.054(3) 0.067(3) 0.056(3) 0.011(3) 0.025(3) -0.017(2)
C51 0.069(3) 0.084(4) 0.051(3) -0.002(3) 0.039(3) -0.018(3)
C52 0.069(3) 0.064(3) 0.047(3) -0.011(2) 0.033(3) -0.012(3)
C53 0.042(2) 0.026(2) 0.038(2) 0.0013(17) 0.0163(19) 0.0006(17)
C54 0.042(2) 0.028(2) 0.043(2) 0.0070(18) 0.013(2) 0.0080(18)

loop_
_atom_type_symbol
_atom_type_description
_atom_type_scat_dispersion_real
_atom_type_scat_dispersion_imag
_atom_type_scat_source
C C 0.0033 0.0016 'International Tables Vol C Tables 4.2.6.8 and 6.1.1.4'
H H 0.0000 0.0000 'International Tables Vol C Tables 4.2.6.8 and 6.1.1.4'
N N 0.0061 0.0033 'International Tables Vol C Tables 4.2.6.8 and 6.1.1.4'
O O 0.0106 0.0060 'International Tables Vol C Tables 4.2.6.8 and 6.1.1.4'
Zn Zn 0.2839 1.4301 'International Tables Vol C Tables 4.2.6.8 and 6.1.1.4'

loop_
_geom_angle_atom_site_label_1
_geom_angle_atom_site_label_2
_geom_angle_atom_site_label_3
_geom_angle
_geom_angle_site_symmetry_1
_geom_angle_site_symmetry_3
_geom_angle_publ_flag
O4 Zn O1 101.44(12) . . ?
O4 Zn N2 96.08(12) . . ?
O1 Zn N2 157.67(11) . . ?
O4 Zn N1 162.66(11) . . ?
O1 Zn N1 89.97(12) . . ?
N2 Zn N1 76.55(12) . . ?
O4 Zn O2 99.86(11) . . ?
O1 Zn O2 78.21(12) . . ?
N2 Zn O2 85.28(12) . . ?
N1 Zn O2 95.21(12) . . ?
O4 Zn O3 77.53(10) . . ?
O1 Zn O3 94.80(11) . . ?
N2 Zn O3 102.47(11) . . ?
N1 Zn O3 88.63(11) . . ?
O2 Zn O3 171.99(11) . . ?
C1 O1 Zn 115.8(3) . . ?
O1 C1 C6 124.2(4) . . ?
O1 C1 C2 115.8(4) . . ?
C6 C1 C2 119.9(4) . . ?
C29 N1 C28 117.9(3) . . ?
C29 N1 Zn 127.4(3) . . ?
C28 N1 Zn 114.7(2) . . ?
C2 O2 Zn 111.0(3) . . ?
O2 C2 C3 121.6(5) . . ?
O2 C2 C1 118.7(4) . . ?
C3 C2 C1 119.7(5) . . ?
C16 N2 C38 117.1(3) . . ?
C16 N2 Zn 127.5(3) . . ?
C38 N2 Zn 115.3(2) . . ?
C4 C3 C15 120.9(5) . . ?
C4 C3 C2 118.9(5) . . ?
C15 C3 C2 120.1(6) . . ?
C48 O3 Zn 110.9(2) . . ?
C12 C4 C3 119.1(6) . . ?
C12 C4 C5 120.3(6) . . ?
C3 C4 C5 120.6(5) . . ?
C39 O4 Zn 117.0(2) . . ?
O5 C5 C6 122.1(6) . . ?
O5 C5 C4 119.1(5) . . ?
C6 C5 C4 118.8(5) . . ?
C1 C6 C5 121.1(5) . . ?
C1 C6 C7 120.9(4) . . ?
C5 C6 C7 117.9(5) . . ?
C8 C7 C6 113.8(4) . . ?
C8 C7 H7A 108.8 . . ?
C6 C7 H7A 108.8 . . ?
C8 C7 H7B 108.8 . . ?
C6 C7 H7B 108.8 . . ?
H7A C7 H7B 107.7 . . ?
C9 C8 C7 129.9(5) . . ?
C9 C8 H8A 115.1 . . ?
C7 C8 H8A 115.1 . . ?
C8 C9 C11 122.1(5) . . ?
C8 C9 C10 122.0(5) . . ?
C11 C9 C10 115.8(5) . . ?
C9 C10 H10A 109.5 . . ?
C9 C10 H10B 109.5 . . ?
H10A C10 H10B 109.5 . . ?
C9 C10 H10C 109.5 . . ?
H10A C10 H10C 109.5 . . ?
H10B C10 H10C 109.5 . . ?
C9 C11 H11A 109.5 . . ?
C9 C11 H11B 109.5 . . ?
H11A C11 H11B 109.5 . . ?
C9 C11 H11C 109.5 . . ?
H11A C11 H11C 109.5 . . ?
H11B C11 H11C 109.5 . . ?
C13 C12 C4 118.7(6) . . ?
C13 C12 H12A 120.6 . . ?
C4 C12 H12A 120.6 . . ?
C12 C13 C14 123.4(5) . . ?
C12 C13 H13A 118.3 . . ?
C14 C13 H13A 118.3 . . ?
C13 C14 C15 117.4(6) . . ?
C13 C14 H14A 121.3 . . ?
C15 C14 H14A 121.3 . . ?
C14 C15 C3 120.3(6) . . ?
C14 C15 H15A 119.8 . . ?
C3 C15 H15A 119.8 . . ?
N2 C16 C17 123.8(4) . . ?
N2 C16 H16A 118.1 . . ?
C17 C16 H16A 118.1 . . ?
C18 C17 C16 120.4(4) . . ?
C18 C17 H17A 119.8 . . ?
C16 C17 H17A 119.8 . . ?
C17 C18 C54 117.4(4) . . ?
C17 C18 C19 121.3(4) . . ?
C54 C18 C19 121.3(3) . . ?
C24 C19 C20 117.7(4) . . ?
C24 C19 C18 120.7(4) . . ?
C20 C19 C18 121.6(4) . . ?
C21 C20 C19 120.9(5) . . ?
C21 C20 H20A 119.5 . . ?
C19 C20 H20A 119.5 . . ?
C22 C21 C20 120.7(5) . . ?
C22 C21 H21A 119.7 . . ?
C20 C21 H21A 119.7 . . ?
C21 C22 C23 119.2(5) . . ?
C21 C22 H22A 120.4 . . ?
C23 C22 H22A 120.4 . . ?
C22 C23 C24 121.0(5) . . ?
C22 C23 H23A 119.5 . . ?
C24 C23 H23A 119.5 . . ?
C23 C24 C19 120.5(5) . . ?
C23 C24 H24A 119.8 . . ?
C19 C24 H24A 119.8 . . ?
C26 C25 C54 121.2(4) . . ?
C26 C25 H25A 119.4 . . ?
C54 C25 H25A 119.4 . . ?
C25 C26 C27 122.7(4) . . ?
C25 C26 H26A 118.7 . . ?
C27 C26 H26A 118.7 . . ?
C28 C27 C31 117.8(3) . . ?
C28 C27 C26 117.4(3) . . ?
C31 C27 C26 124.7(3) . . ?
N1 C28 C27 122.9(3) . . ?
N1 C28 C38 116.9(3) . . ?
C27 C28 C38 120.2(3) . . ?
N1 C29 C30 123.1(4) . . ?
N1 C29 H29A 118.5 . . ?
C30 C29 H29A 118.5 . . ?
C31 C30 C29 120.4(4) . . ?
C31 C30 H30A 119.8 . . ?
C29 C30 H30A 119.8 . . ?
C30 C31 C27 117.9(3) . . ?
C30 C31 C32 120.0(3) . . ?
C27 C31 C32 122.1(3) . . ?
C33 C32 C37 119.2(4) . . ?
C33 C32 C31 120.0(4) . . ?
C37 C32 C31 120.7(4) . . ?
C32 C33 C34 120.1(4) . . ?
C32 C33 H33A 119.9 . . ?
C34 C33 H33A 119.9 . . ?
C35 C34 C33 119.8(4) . . ?
C35 C34 H34A 120.1 . . ?
C33 C34 H34A 120.1 . . ?
C36 C35 C34 120.7(4) . . ?
C36 C35 H35A 119.6 . . ?
C34 C35 H35A 119.6 . . ?
C35 C36 C37 119.9(4) . . ?
C35 C36 H36A 120.0 . . ?
C37 C36 H36A 120.0 . . ?
C32 C37 C36 120.2(4) . . ?
C32 C37 H37A 119.9 . . ?
C36 C37 H37A 119.9 . . ?
N2 C38 C54 123.2(3) . . ?
N2 C38 C28 116.3(3) . . ?
C54 C38 C28 120.5(3) . . ?
O4 C39 C53 124.3(3) . . ?
O4 C39 C48 115.9(3) . . ?
C53 C39 C48 119.8(3) . . ?
C41 C40 C53 115.2(4) . . ?
C41 C40 H40A 108.5 . . ?
C53 C40 H40A 108.5 . . ?
C41 C40 H40B 108.5 . . ?
C53 C40 H40B 108.5 . . ?
H40A C40 H40B 107.5 . . ?
C42 C41 C40 125.8(5) . . ?
C42 C41 H41A 117.1 . . ?
C40 C41 H41A 117.1 . . ?
C41 C42 C44 122.5(5) . . ?
C41 C42 C43 122.7(6) . . ?
C44 C42 C43 114.5(5) . . ?
C42 C43 H43A 109.5 . . ?
C42 C43 H43B 109.5 . . ?
H43A C43 H43B 109.5 . . ?
C42 C43 H43C 109.5 . . ?
H43A C43 H43C 109.5 . . ?
H43B C43 H43C 109.5 . . ?
C42 C44 H44A 109.5 . . ?
C42 C44 H44B 109.5 . . ?
H44A C44 H44B 109.5 . . ?
C42 C44 H44C 109.5 . . ?
H44A C44 H44C 109.5 . . ?
H44B C44 H44C 109.5 . . ?
O6 C45 C53 121.8(4) . . ?
O6 C45 C46 118.4(4) . . ?
C53 C45 C46 119.7(3) . . ?
C52 C46 C47 119.2(4) . . ?
C52 C46 C45 120.3(3) . . ?
C47 C46 C45 120.5(3) . . ?
C49 C47 C46 119.8(3) . . ?
C49 C47 C48 121.2(3) . . ?
C46 C47 C48 119.0(3) . . ?
O3 C48 C47 122.4(3) . . ?
O3 C48 C39 117.8(3) . . ?
C47 C48 C39 119.7(3) . . ?
C50 C49 C47 119.8(4) . . ?
C50 C49 H49A 120.1 . . ?
C47 C49 H49A 120.1 . . ?
C51 C50 C49 120.5(4) . . ?
C51 C50 H50A 119.8 . . ?
C49 C50 H50A 119.8 . . ?
C50 C51 C52 120.4(4) . . ?
C50 C51 H51A 119.8 . . ?
C52 C51 H51A 119.8 . . ?
C51 C52 C46 120.3(4) . . ?
C51 C52 H52A 119.9 . . ?
C46 C52 H52A 119.9 . . ?
C39 C53 C45 121.0(3) . . ?
C39 C53 C40 120.5(3) . . ?
C45 C53 C40 118.4(3) . . ?
C38 C54 C18 118.2(3) . . ?
C38 C54 C25 117.9(3) . . ?
C18 C54 C25 123.8(4) . . ?

loop_
_geom_bond_atom_site_label_1
_geom_bond_atom_site_label_2
_geom_bond_distance
_geom_bond_site_symmetry_2
_geom_bond_publ_flag
Zn O4 2.000(3) . ?
Zn O1 2.024(3) . ?
Zn N2 2.143(3) . ?
Zn N1 2.160(3) . ?
Zn O2 2.190(3) . ?
Zn O3 2.223(3) . ?
O1 C1 1.295(5) . ?
C1 C6 1.366(6) . ?
C1 C2 1.502(6) . ?
N1 C29 1.324(5) . ?
N1 C28 1.358(5) . ?
O2 C2 1.236(5) . ?
C2 C3 1.474(6) . ?
N2 C16 1.327(5) . ?
N2 C38 1.362(4) . ?
C3 C4 1.392(8) . ?
C3 C15 1.398(8) . ?
O3 C48 1.232(4) . ?
C4 C12 1.391(7) . ?
C4 C5 1.500(8) . ?
O4 C39 1.293(4) . ?
O5 C5 1.239(6) . ?
C5 C6 1.457(7) . ?
C6 C7 1.514(7) . ?
O6 C45 1.235(4) . ?
C7 C8 1.505(7) . ?
C7 H7A 0.9700 . ?
C7 H7B 0.9700 . ?
C8 C9 1.315(7) . ?
C8 H8A 0.9300 . ?
C9 C11 1.502(8) . ?
C9 C10 1.516(7) . ?
C10 H10A 0.9600 . ?
C10 H10B 0.9600 . ?
C10 H10C 0.9600 . ?
C11 H11A 0.9600 . ?
C11 H11B 0.9600 . ?
C11 H11C 0.9600 . ?
C12 C13 1.382(8) . ?
C12 H12A 0.9300 . ?
C13 C14 1.384(8) . ?
C13 H13A 0.9300 . ?
C14 C15 1.391(7) . ?
C14 H14A 0.9300 . ?
C15 H15A 0.9300 . ?
C16 C17 1.388(5) . ?
C16 H16A 0.9300 . ?
C17 C18 1.373(5) . ?
C17 H17A 0.9300 . ?
C18 C54 1.427(5) . ?
C18 C19 1.483(5) . ?
C19 C24 1.387(6) . ?
C19 C20 1.389(6) . ?
C20 C21 1.379(6) . ?
C20 H20A 0.9300 . ?
C21 C22 1.364(7) . ?
C21 H21A 0.9300 . ?
C22 C23 1.366(7) . ?
C22 H22A 0.9300 . ?
C23 C24 1.381(6) . ?
C23 H23A 0.9300 . ?
C24 H24A 0.9300 . ?
C25 C26 1.352(5) . ?
C25 C54 1.440(5) . ?
C25 H25A 0.9300 . ?
C26 C27 1.423(5) . ?
C26 H26A 0.9300 . ?
C27 C28 1.412(5) . ?
C27 C31 1.418(5) . ?
C28 C38 1.447(5) . ?
C29 C30 1.393(5) . ?
C29 H29A 0.9300 . ?
C30 C31 1.375(5) . ?
C30 H30A 0.9300 . ?
C31 C32 1.485(5) . ?
C32 C33 1.383(6) . ?
C32 C37 1.386(6) . ?
C33 C34 1.388(5) . ?
C33 H33A 0.9300 . ?
C34 C35 1.371(6) . ?
C34 H34A 0.9300 . ?
C35 C36 1.362(7) . ?
C35 H35A 0.9300 . ?
C36 C37 1.388(6) . ?
C36 H36A 0.9300 . ?
C37 H37A 0.9300 . ?
C38 C54 1.398(5) . ?
C39 C53 1.377(5) . ?
C39 C48 1.509(5) . ?
C40 C41 1.489(6) . ?
C40 C53 1.504(5) . ?
C40 H40A 0.9700 . ?
C40 H40B 0.9700 . ?
C41 C42 1.313(6) . ?
C41 H41A 0.9300 . ?
C42 C44 1.474(8) . ?
C42 C43 1.507(8) . ?
C43 H43A 0.9600 . ?
C43 H43B 0.9600 . ?
C43 H43C 0.9600 . ?
C44 H44A 0.9600 . ?
C44 H44B 0.9600 . ?
C44 H44C 0.9600 . ?
C45 C53 1.438(5) . ?
C45 C46 1.502(5) . ?
C46 C52 1.383(5) . ?
C46 C47 1.394(5) . ?
C47 C49 1.386(5) . ?
C47 C48 1.469(5) . ?
C49 C50 1.379(6) . ?
C49 H49A 0.9300 . ?
C50 C51 1.363(6) . ?
C50 H50A 0.9300 . ?
C51 C52 1.377(6) . ?
C51 H51A 0.9300 . ?
C52 H52A 0.9300 . ?

loop_
_geom_hbond_atom_site_label_D
_geom_hbond_atom_site_label_H
_geom_hbond_atom_site_label_A
_geom_hbond_distance_DH
_geom_hbond_distance_HA
_geom_hbond_distance_DA
_geom_hbond_angle_DHA
_geom_hbond_site_symmetry_A
_geom_hbond_publ_flag
C16 H16A O6 0.93 2.48 3.190(5) 133.7 2_655 yes
